data_7238526
loop_
_publ_author_name
'Sridhar, Balasubramanian'
'Nanubolu, Jagadeesh Babu'
'Ravikumar, Krishnan'

_publ_section_title
;
 Competition between the two-point and three-point synthon in
 cytosine--carboxylic acid complexes
;
_journal_issue 20
_journal_name_full CrystEngComm
_journal_page_first 7065
_journal_paper_doi 10.1039/c2ce26076j
_journal_volume 14
_journal_year 2012
_chemical_formula_moiety 'C4 H6 N3 O +, C7 H5 O4 -'
_chemical_formula_sum 'C11 H11 N3 O5'
_chemical_formula_weight 265.23
_chemical_name_common Cytosinium-2,5-dihydroxybenzoate
_space_group_IT_number 14
_space_group_name_Hall '-P 2yn'
_space_group_name_H-M_alt 'P 1 21/n 1'
_symmetry_cell_setting monoclinic
_symmetry_space_group_name_Hall '-P 2yn'
_symmetry_space_group_name_H-M 'P 1 21/n 1'
_atom_sites_solution_hydrogens geom
_atom_sites_solution_primary direct
_atom_sites_solution_secondary difmap
_audit_creation_method SHELXL-97
_cell_angle_alpha 90.00
_cell_angle_beta 110.610(1)
_cell_angle_gamma 90.00
_cell_formula_units_Z 4
_cell_length_a 10.1137(8)
_cell_length_b 8.5120(7)
_cell_length_c 13.9992(12)
_cell_measurement_reflns_used 4906
_cell_measurement_temperature 294(2)
_cell_measurement_theta_max 27.94
_cell_measurement_theta_min 2.85
_cell_volume 1128.03(16)
_computing_cell_refinement 'SAINT (Bruker, 2001)'
_computing_data_collection 'SMART (Bruker, 2001)'
_computing_data_reduction SAINT
_computing_molecular_graphics 'SHELXTL/PC (Sheldrick, 1990)'
_computing_publication_material SHELXL97
_computing_structure_refinement 'SHELXL-97 (Sheldrick, 2008)'
_computing_structure_solution 'SHELXS-97 (Sheldrick, 2008)'
_diffrn_ambient_temperature 294(2)
_diffrn_measured_fraction_theta_full 0.999
_diffrn_measured_fraction_theta_max 0.999
_diffrn_measurement_device 'Bruker SMART APEX CCD area-detector'
_diffrn_measurement_device_type 'CCD Area Detector'
_diffrn_measurement_method '\w scan'
_diffrn_radiation_monochromator graphite
_diffrn_radiation_source 'fine-focus sealed tube'
_diffrn_radiation_type MoK\a
_diffrn_radiation_wavelength 0.71073
_diffrn_reflns_av_R_equivalents 0.0216
_diffrn_reflns_av_sigmaI/netI 0.0156
_diffrn_reflns_limit_h_max 12
_diffrn_reflns_limit_h_min -12
_diffrn_reflns_limit_k_max 10
_diffrn_reflns_limit_k_min -10
_diffrn_reflns_limit_l_max 16
_diffrn_reflns_limit_l_min -16
_diffrn_reflns_number 10488
_diffrn_reflns_theta_full 25.00
_diffrn_reflns_theta_max 25.00
_diffrn_reflns_theta_min 2.17
_diffrn_standards_number 0
_exptl_absorpt_coefficient_mu 0.126
_exptl_absorpt_correction_type none
_exptl_crystal_colour colorless
_exptl_crystal_density_diffrn 1.562
_exptl_crystal_density_method 'not measured'
_exptl_crystal_description Needle
_exptl_crystal_F_000 552
_exptl_crystal_size_max 0.16
_exptl_crystal_size_mid 0.14
_exptl_crystal_size_min 0.05
_refine_diff_density_max 0.199
_refine_diff_density_min -0.154
_refine_diff_density_rms 0.038
_refine_ls_extinction_method none
_refine_ls_goodness_of_fit_ref 1.087
_refine_ls_hydrogen_treatment mixed
_refine_ls_matrix_type full
_refine_ls_number_parameters 196
_refine_ls_number_reflns 1981
_refine_ls_number_restraints 0
_refine_ls_restrained_S_all 1.087
_refine_ls_R_factor_all 0.0374
_refine_ls_R_factor_gt 0.0347
_refine_ls_shift/su_max 0.000
_refine_ls_shift/su_mean 0.000
_refine_ls_structure_factor_coef Fsqd
_refine_ls_weighting_details 'calc w=1/[\s^2^(Fo^2^)+(0.0468P)^2^+0.2950P] where P=(Fo^2^+2Fc^2^)/3'
_refine_ls_weighting_scheme calc
_refine_ls_wR_factor_gt 0.0906
_refine_ls_wR_factor_ref 0.0926
_reflns_number_gt 1821
_reflns_number_total 1981
_reflns_threshold_expression I>2\s(I)
_cod_data_source_file c2ce26076j.txt
_cod_data_source_block am27m
_cod_original_sg_symbol_H-M 'P 21/n'
_cod_database_code 7238526

loop_
_symmetry_equiv_pos_as_xyz
'x, y, z'
'-x+1/2, y+1/2, -z+1/2'
'-x, -y, -z'
'x-1/2, -y-1/2, z-1/2'

loop_
_atom_site_label
_atom_site_type_symbol
_atom_site_fract_x
_atom_site_fract_y
_atom_site_fract_z
_atom_site_U_iso_or_equiv
_atom_site_adp_type
_atom_site_occupancy
_atom_site_symmetry_multiplicity
_atom_site_calc_flag
_atom_site_refinement_flags
C2 C 0.67894(14) 0.70848(17) 0.22160(10) 0.0324(3) Uani 1 1 d .
C4 C 0.53055(14) 0.74251(16) 0.04467(10) 0.0296(3) Uani 1 1 d .
C5 C 0.44874(15) 0.85430(17) 0.07418(11) 0.0354(3) Uani 1 1 d .
H5 H 0.3720 0.9034 0.0259 0.042 Uiso 1 1 calc R
C6 C 0.48514(15) 0.88720(18) 0.17356(12) 0.0385(4) Uani 1 1 d .
H6 H 0.4332 0.9616 0.1940 0.046 Uiso 1 1 calc R
N1 N 0.59548(13) 0.81548(15) 0.24542(9) 0.0370(3) Uani 1 1 d .
H1N H 0.6266(18) 0.846(2) 0.3136(15) 0.055(5) Uiso 1 1 d .
N3 N 0.64110(12) 0.67476(14) 0.11925(8) 0.0313(3) Uani 1 1 d .
H3N H 0.6994(18) 0.603(2) 0.1019(13) 0.050(5) Uiso 1 1 d .
N7 N 0.50546(13) 0.70166(16) -0.04993(9) 0.0373(3) Uani 1 1 d .
H7N H 0.5686(19) 0.637(2) -0.0650(13) 0.049(5) Uiso 1 1 d .
H8N H 0.431(2) 0.751(2) -0.1012(15) 0.057(5) Uiso 1 1 d .
O8 O 0.78062(11) 0.64586(14) 0.28546(8) 0.0454(3) Uani 1 1 d .
C11 C 0.78618(14) 0.43265(15) -0.02510(10) 0.0292(3) Uani 1 1 d .
C12 C 0.88469(14) 0.32949(15) -0.05461(10) 0.0290(3) Uani 1 1 d .
C13 C 1.00288(14) 0.26331(16) 0.01956(10) 0.0303(3) Uani 1 1 d .
H13 H 1.0203 0.2845 0.0881 0.036 Uiso 1 1 calc R
C14 C 1.09412(14) 0.16731(16) -0.00687(11) 0.0332(3) Uani 1 1 d .
C15 C 1.06815(16) 0.13515(18) -0.10915(11) 0.0386(3) Uani 1 1 d .
H15 H 1.1286 0.0692 -0.1275 0.046 Uiso 1 1 calc R
C16 C 0.95317(16) 0.20072(19) -0.18331(11) 0.0407(4) Uani 1 1 d .
H16 H 0.9370 0.1797 -0.2517 0.049 Uiso 1 1 calc R
C17 C 0.86132(15) 0.29770(17) -0.15721(10) 0.0351(3) Uani 1 1 d .
O9 O 0.80438(10) 0.45369(12) 0.06747(7) 0.0354(3) Uani 1 1 d .
O10 O 0.68513(11) 0.49517(13) -0.09647(7) 0.0418(3) Uani 1 1 d .
O18 O 1.21179(11) 0.10183(14) 0.06314(9) 0.0475(3) Uani 1 1 d .
H180 H 1.218(2) 0.121(3) 0.1267(18) 0.071(6) Uiso 1 1 d .
O19 O 0.74826(13) 0.35999(16) -0.23376(8) 0.0537(3) Uani 1 1 d .
H190 H 0.705(2) 0.423(3) -0.1993(18) 0.084(7) Uiso 1 1 d .

loop_
_atom_site_aniso_label
_atom_site_aniso_U_11
_atom_site_aniso_U_22
_atom_site_aniso_U_33
_atom_site_aniso_U_23
_atom_site_aniso_U_13
_atom_site_aniso_U_12
C2 0.0305(7) 0.0360(7) 0.0280(7) -0.0027(6) 0.0069(6) -0.0025(6)
C4 0.0259(6) 0.0325(7) 0.0286(7) 0.0007(5) 0.0071(5) -0.0022(5)
C5 0.0312(7) 0.0370(8) 0.0353(8) 0.0008(6) 0.0082(6) 0.0055(6)
C6 0.0379(8) 0.0363(8) 0.0428(8) -0.0051(6) 0.0161(7) 0.0042(6)
N1 0.0398(7) 0.0412(7) 0.0291(6) -0.0069(5) 0.0111(5) 0.0007(5)
N3 0.0283(6) 0.0368(7) 0.0272(6) -0.0037(5) 0.0077(5) 0.0034(5)
N7 0.0338(7) 0.0476(7) 0.0272(6) -0.0007(5) 0.0066(5) 0.0075(6)
O8 0.0413(6) 0.0561(7) 0.0292(5) -0.0026(5) 0.0005(5) 0.0105(5)
C11 0.0310(7) 0.0311(7) 0.0261(7) 0.0027(5) 0.0107(6) -0.0005(5)
C12 0.0318(7) 0.0290(7) 0.0276(7) 0.0002(5) 0.0121(6) -0.0024(5)
C13 0.0328(7) 0.0349(7) 0.0242(7) -0.0009(5) 0.0113(6) -0.0004(6)
C14 0.0318(7) 0.0343(7) 0.0344(7) 0.0003(6) 0.0127(6) 0.0008(6)
C15 0.0417(8) 0.0382(8) 0.0417(8) -0.0061(6) 0.0219(7) 0.0012(6)
C16 0.0501(9) 0.0479(9) 0.0271(7) -0.0080(6) 0.0171(7) -0.0009(7)
C17 0.0374(8) 0.0407(8) 0.0257(7) -0.0003(6) 0.0093(6) -0.0011(6)
O9 0.0396(6) 0.0430(6) 0.0255(5) 0.0033(4) 0.0138(4) 0.0101(4)
O10 0.0422(6) 0.0517(7) 0.0287(5) 0.0051(4) 0.0092(4) 0.0161(5)
O18 0.0400(6) 0.0608(7) 0.0401(7) 0.0011(5) 0.0122(5) 0.0193(5)
O19 0.0564(7) 0.0745(9) 0.0239(6) -0.0001(5) 0.0063(5) 0.0214(6)

loop_
_atom_type_symbol
_atom_type_description
_atom_type_scat_dispersion_real
_atom_type_scat_dispersion_imag
_atom_type_scat_source
C C 0.0033 0.0016 'International Tables Vol C Tables 4.2.6.8 and 6.1.1.4'
H H 0.0000 0.0000 'International Tables Vol C Tables 4.2.6.8 and 6.1.1.4'
N N 0.0061 0.0033 'International Tables Vol C Tables 4.2.6.8 and 6.1.1.4'
O O 0.0106 0.0060 'International Tables Vol C Tables 4.2.6.8 and 6.1.1.4'

loop_
_geom_angle_atom_site_label_1
_geom_angle_atom_site_label_2
_geom_angle_atom_site_label_3
_geom_angle
O8 C2 N1 123.20(12)
O8 C2 N3 121.63(13)
N1 C2 N3 115.18(12)
N7 C4 N3 118.66(13)
N7 C4 C5 123.42(13)
N3 C4 C5 117.92(12)
C6 C5 C4 118.00(13)
C6 C5 H5 121.0
C4 C5 H5 121.0
C5 C6 N1 122.05(13)
C5 C6 H6 119.0
N1 C6 H6 119.0
C6 N1 C2 122.61(12)
C6 N1 H1N 122.0(11)
C2 N1 H1N 115.0(11)
C4 N3 C2 124.23(12)
C4 N3 H3N 119.9(10)
C2 N3 H3N 115.8(11)
C4 N7 H7N 119.2(11)
C4 N7 H8N 118.5(11)
H7N N7 H8N 121.7(16)
O9 C11 O10 122.55(12)
O9 C11 C12 120.01(12)
O10 C11 C12 117.43(11)
C13 C12 C17 118.48(12)
C13 C12 C11 120.80(11)
C17 C12 C11 120.72(12)
C14 C13 C12 121.24(12)
C14 C13 H13 119.4
C12 C13 H13 119.4
O18 C14 C13 123.10(12)
O18 C14 C15 117.39(12)
C13 C14 C15 119.50(13)
C16 C15 C14 120.07(13)
C16 C15 H15 120.0
C14 C15 H15 120.0
C15 C16 C17 120.68(13)
C15 C16 H16 119.7
C17 C16 H16 119.7
O19 C17 C16 118.52(12)
O19 C17 C12 121.47(13)
C16 C17 C12 120.01(13)
C14 O18 H180 112.5(14)
C17 O19 H190 103.6(14)

loop_
_geom_bond_atom_site_label_1
_geom_bond_atom_site_label_2
_geom_bond_distance
C2 O8 1.2222(17)
C2 N1 1.3606(18)
C2 N3 1.3769(17)
C4 N7 1.3049(18)
C4 N3 1.3605(17)
C4 C5 1.4146(19)
C5 C6 1.338(2)
C5 H5 0.9300
C6 N1 1.3564(19)
C6 H6 0.9300
N1 H1N 0.930(19)
N3 H3N 0.936(19)
N7 H7N 0.923(19)
N7 H8N 0.933(19)
C11 O9 1.2560(16)
C11 O10 1.2677(16)
C11 C12 1.4913(18)
C12 C13 1.3966(18)
C12 C17 1.3976(19)
C13 C14 1.3771(19)
C13 H13 0.9300
C14 O18 1.3661(17)
C14 C15 1.389(2)
C15 C16 1.375(2)
C15 H15 0.9300
C16 C17 1.385(2)
C16 H16 0.9300
C17 O19 1.3689(17)
O18 H180 0.89(2)
O19 H190 0.93(2)

loop_
_geom_hbond_atom_site_label_D
_geom_hbond_atom_site_label_H
_geom_hbond_atom_site_label_A
_geom_hbond_distance_DH
_geom_hbond_distance_HA
_geom_hbond_distance_DA
_geom_hbond_angle_DHA
_geom_hbond_site_symmetry_A
N1 H1N O9 0.930(19) 1.812(19) 2.721(2) 165(2) 2_655
N3 H3N O9 0.936(19) 1.829(19) 2.763(2) 176(2) .
N7 H7N O10 0.923(19) 1.84(2) 2.766(2) 176(2) .
N7 H8N O8 0.933(19) 1.98(2) 2.911(2) 177(2) 4_575
O18 H180 O19 0.89(2) 1.87(2) 2.755(2) 173(2) 4_666
O19 H190 O10 0.93(2) 1.64(3) 2.508(2) 154(2) .

loop_
_geom_torsion_atom_site_label_1
_geom_torsion_atom_site_label_2
_geom_torsion_atom_site_label_3
_geom_torsion_atom_site_label_4
_geom_torsion
N7 C4 C5 C6 -179.67(14)
N3 C4 C5 C6 0.2(2)
C4 C5 C6 N1 -0.9(2)
C5 C6 N1 C2 1.7(2)
O8 C2 N1 C6 178.22(14)
N3 C2 N1 C6 -1.7(2)
N7 C4 N3 C2 179.59(13)
C5 C4 N3 C2 -0.3(2)
O8 C2 N3 C4 -178.91(13)
N1 C2 N3 C4 1.0(2)
O9 C11 C12 C13 -4.10(19)
O10 C11 C12 C13 176.49(12)
O9 C11 C12 C17 176.34(12)
O10 C11 C12 C17 -3.07(19)
C17 C12 C13 C14 -0.7(2)
C11 C12 C13 C14 179.70(12)
C12 C13 C14 O18 179.16(13)
C12 C13 C14 C15 -0.2(2)
O18 C14 C15 C16 -178.46(13)
C13 C14 C15 C16 0.9(2)
C14 C15 C16 C17 -0.7(2)
C15 C16 C17 O19 -179.90(14)
C15 C16 C17 C12 -0.2(2)
C13 C12 C17 O19 -179.38(13)
C11 C12 C17 O19 0.2(2)
C13 C12 C17 C16 0.9(2)
C11 C12 C17 C16 -179.51(13)
